data_4515449
loop_
_publ_author_name
'Brunet, Gabriel'
'Robeyns, Koen'
'Huynh, Racheal P. S.'
'Lin, Jian-Bin'
'Collins, Sean P.'
'Facey, Glenn A.'
'Shimizu, George K. H.'
'Woo, Tom K.'
'Murugesu, Muralee'

_publ_section_title
;
 Design Strategy for the Controlled Generation of Cationic Frameworks and
 Ensuing Anion-Exchange Capabilities.
;
_journal_issue 3
_journal_name_full 'ACS applied materials &amp; interfaces'
_journal_page_first 3181
_journal_page_last 3188
_journal_paper_doi 10.1021/acsami.8b15946
_journal_volume 11
_journal_year 2019
_chemical_formula_moiety 'C45 H30 Co3 N15 O7, Br'
_chemical_formula_sum 'C45 H30 Br Co3 N15 O7'
_chemical_formula_weight 1149.54
_space_group_crystal_system hexagonal
_space_group_IT_number 186
_space_group_name_Hall 'P 6c -2c'
_space_group_name_H-M_alt 'P 63 m c'
_atom_sites_solution_hydrogens geom
_audit_creation_method SHELXL-2014/7
_cell_angle_alpha 90
_cell_angle_beta 90
_cell_angle_gamma 120
_cell_formula_units_Z 2
_cell_length_a 16.6968(9)
_cell_length_b 16.6968(9)
_cell_length_c 18.9684(10)
_cell_measurement_reflns_used 6830
_cell_measurement_temperature 200(2)
_cell_measurement_theta_max 47.783
_cell_measurement_theta_min 4.879
_cell_volume 4579.6(4)
_computing_cell_refinement 'Bruker SAINT'
_computing_data_collection 'Bruker APEX2'
_computing_data_reduction 'Bruker SAINT'
_computing_molecular_graphics 'MERCURY (Macrae et al., 2008)'
_computing_publication_material
;

'MERCURY (Macrae et al., 2008), Platon (Spek, 2009)'



;
_computing_structure_refinement 'SHELXL-2014/7 (Sheldrick, 2014)'
_computing_structure_solution 'SHELXT (Sheldrick, 2015)'
_diffrn_ambient_temperature 200(2)
_diffrn_measured_fraction_theta_full 0.999
_diffrn_measured_fraction_theta_max 0.999
_diffrn_measurement_device_type 'Bruker APEX-II CCD'
_diffrn_measurement_method '\f and \w scans'
_diffrn_radiation_type MoK\a
_diffrn_radiation_wavelength 0.71073
_diffrn_reflns_av_R_equivalents 0.0947
_diffrn_reflns_av_unetI/netI 0.0365
_diffrn_reflns_Laue_measured_fraction_full 0.999
_diffrn_reflns_Laue_measured_fraction_max 0.999
_diffrn_reflns_limit_h_max 19
_diffrn_reflns_limit_h_min -18
_diffrn_reflns_limit_k_max 19
_diffrn_reflns_limit_k_min -19
_diffrn_reflns_limit_l_max 22
_diffrn_reflns_limit_l_min -22
_diffrn_reflns_number 37714
_diffrn_reflns_point_group_measured_fraction_full 0.999
_diffrn_reflns_point_group_measured_fraction_max 0.999
_diffrn_reflns_theta_full 24.753
_diffrn_reflns_theta_max 24.753
_diffrn_reflns_theta_min 1.771
_exptl_absorpt_coefficient_mu 1.008
_exptl_absorpt_correction_T_max 1.00000
_exptl_absorpt_correction_T_min 0.7365
_exptl_absorpt_correction_type multi-scan
_exptl_absorpt_process_details 'Bruker SADABS'
_exptl_crystal_colour orange
_exptl_crystal_density_diffrn 0.834
_exptl_crystal_description block
_exptl_crystal_F_000 1154
_exptl_crystal_size_max 0.27
_exptl_crystal_size_mid 0.13
_exptl_crystal_size_min 0.09
_refine_diff_density_max 0.375
_refine_diff_density_min -0.322
_refine_diff_density_rms 0.051
_refine_ls_abs_structure_details
;
 Refined as an inversion twin.
;
_refine_ls_abs_structure_Flack 0.54(3)
_refine_ls_extinction_method none
_refine_ls_goodness_of_fit_ref 1.004
_refine_ls_hydrogen_treatment constr
_refine_ls_matrix_type full
_refine_ls_number_parameters 147
_refine_ls_number_reflns 2916
_refine_ls_number_restraints 40
_refine_ls_restrained_S_all 1.003
_refine_ls_R_factor_all 0.0469
_refine_ls_R_factor_gt 0.0368
_refine_ls_shift/su_max 0.001
_refine_ls_shift/su_mean 0.000
_refine_ls_structure_factor_coef Fsqd
_refine_ls_weighting_details 'w=1/[\s^2^(Fo^2^)+(0.0505P)^2^+4.0000P] where P=(Fo^2^+2Fc^2^)/3'
_refine_ls_weighting_scheme calc
_refine_ls_wR_factor_gt 0.0941
_refine_ls_wR_factor_ref 0.0988
_reflns_Friedel_coverage 0.935
_reflns_Friedel_fraction_full 1.000
_reflns_Friedel_fraction_max 1.000
_reflns_number_gt 2498
_reflns_number_total 2916
_reflns_threshold_expression 'I > 2\s(I)'
_cod_data_source_file mm845_kr.cif
_cod_data_source_block mm845
_cod_original_cell_volume 4579.6(5)
_cod_database_code 4515449
_shelx_shelxl_version_number 2014/7
_shelx_space_group_comment
;
The symmetry employed for this shelxl refinement is uniquely defined
by the following loop, which should always be used as a source of
symmetry information in preference to the above space-group names.
They are only intended as comments.
;

loop_
_space_group_symop_operation_xyz
'x, y, z'
'-y, x-y, z'
'-x+y, -x, z'
'-x, -y, z+1/2'
'y, -x+y, z+1/2'
'x-y, x, z+1/2'
'-y, -x, z'
'-x+y, y, z'
'x, x-y, z'
'y, x, z+1/2'
'x-y, -y, z+1/2'
'-x, -x+y, z+1/2'

loop_
_atom_site_label
_atom_site_type_symbol
_atom_site_fract_x
_atom_site_fract_y
_atom_site_fract_z
_atom_site_U_iso_or_equiv
_atom_site_adp_type
_atom_site_occupancy
_atom_site_site_symmetry_order
_atom_site_calc_flag
_atom_site_refinement_flags_posn
_atom_site_refinement_flags_adp
_atom_site_refinement_flags_occupancy
_atom_site_disorder_assembly
_atom_site_disorder_group
Co1 Co 0.26463(2) 0.73537(2) 0.68122(6) 0.0180(2) Uani 1 2 d S TU P . .
O2 O 0.3333 0.6667 0.6586(3) 0.0187(13) Uani 1 6 d S TU P . .
O11 O 0.1663(3) 0.6501(3) 0.6066(2) 0.0329(10) Uani 1 1 d . . . . .
C12 C 0.1389(5) 0.5695(2) 0.5854(3) 0.0230(15) Uani 1 2 d S TU P A .
C13 C 0.0697(6) 0.5348(3) 0.5275(4) 0.036(2) Uani 1 2 d S TU P . .
C14 C 0.0255(12) 0.4446(9) 0.5071(8) 0.047(4) Uani 0.66(3) 1 d D U P A 1
H14 H 0.0385 0.4023 0.5308 0.056 Uiso 0.66(3) 1 calc R U P A 1
C15 C -0.0387(13) 0.4128(9) 0.4520(8) 0.045(4) Uani 0.66(3) 1 d D U P A 1
H15 H -0.0732 0.3486 0.4413 0.054 Uiso 0.66(3) 1 calc R U P A 1
C16 C -0.0510(5) 0.4745(3) 0.4138(4) 0.0340(18) Uani 1 2 d S TU P . .
N17 N -0.1089(5) 0.4455(2) 0.3532(3) 0.0338(16) Uani 1 2 d S T P A .
C18 C -0.1410(4) 0.3656(4) 0.3164(3) 0.0308(12) Uani 1 1 d . . . . .
H18 H -0.1310 0.3163 0.3295 0.037 Uiso 1 1 calc R U . A .
N19 N -0.1867(3) 0.3650(3) 0.2615(2) 0.0250(10) Uani 1 1 d . . . . .
C14B C 0.063(2) 0.4595(18) 0.4860(13) 0.039(6) Uani 0.34(3) 1 d D U P A 2
H14B H 0.0991 0.4311 0.4960 0.047 Uiso 0.34(3) 1 calc R U P A 2
C15B C 0.000(2) 0.4312(17) 0.4298(14) 0.032(6) Uani 0.34(3) 1 d D U P A 2
H15B H -0.0083 0.3806 0.4015 0.039 Uiso 0.34(3) 1 calc R U P A 2
N21 N 0.19142(18) 0.80858(18) 0.6934(3) 0.0235(14) Uani 1 2 d S T P . .
C22 C 0.1015(4) 0.7652(4) 0.6941(3) 0.0402(15) Uani 1 1 d . . . . .
H22 H 0.0696 0.6995 0.6927 0.048 Uiso 1 1 calc R U . . .
C23 C 0.0497(4) 0.8081(3) 0.6968(4) 0.045(2) Uani 1 1 d . . . . .
H23 H -0.0159 0.7735 0.6980 0.054 Uiso 1 1 calc R U . . .
C24 C 0.0967(2) 0.9033(2) 0.6978(4) 0.035(2) Uani 1 2 d S T P . .
C25 C 0.0445(3) 0.9555(3) 0.6983(6) 0.051(3) Uani 1 2 d S T P . .
N26 N 0.0940(4) 1.0470(2) 0.6998(4) 0.042(2) Uani 1 2 d S T P . .
Br1 Br 0.31538(16) 0.15769(8) 0.39048(13) 0.0381(6) Uani 0.3334 2 d S T P . .

loop_
_atom_site_aniso_label
_atom_site_aniso_U_11
_atom_site_aniso_U_22
_atom_site_aniso_U_33
_atom_site_aniso_U_23
_atom_site_aniso_U_13
_atom_site_aniso_U_12
Co1 0.0178(3) 0.0178(3) 0.0200(3) 0.0002(2) -0.0002(2) 0.0102(3)
O2 0.0182(13) 0.0182(13) 0.0197(18) 0.000 0.000 0.0091(6)
O11 0.032(2) 0.037(2) 0.035(2) -0.0083(17) -0.0162(16) 0.0211(19)
C12 0.026(4) 0.022(3) 0.023(3) 0.0003(15) 0.001(3) 0.013(2)
C13 0.031(4) 0.037(4) 0.038(5) -0.0049(17) -0.010(3) 0.015(2)
C14 0.051(6) 0.042(5) 0.043(5) 0.005(4) -0.014(5) 0.020(4)
C15 0.045(8) 0.033(5) 0.051(7) 0.001(5) -0.018(6) 0.014(5)
C16 0.038(5) 0.035(3) 0.030(4) -0.0088(17) -0.018(3) 0.019(2)
N17 0.043(4) 0.030(3) 0.032(3) -0.0110(16) -0.022(3) 0.022(2)
C18 0.034(3) 0.024(3) 0.035(3) -0.007(2) -0.011(2) 0.015(2)
N19 0.023(2) 0.021(2) 0.030(2) 0.0019(18) -0.0086(19) 0.0106(19)
C14B 0.041(11) 0.043(10) 0.036(10) -0.015(8) -0.010(8) 0.023(9)
C15B 0.030(11) 0.026(9) 0.040(10) -0.015(9) -0.015(8) 0.013(9)
N21 0.0187(19) 0.0187(19) 0.033(4) 0.0022(13) -0.0022(13) 0.009(2)
C22 0.028(3) 0.027(3) 0.068(5) 0.006(3) 0.006(3) 0.015(2)
C23 0.021(3) 0.019(2) 0.094(6) 0.006(3) 0.011(3) 0.009(2)
C24 0.024(3) 0.024(3) 0.059(6) -0.0040(17) 0.0040(17) 0.013(3)
C25 0.028(3) 0.028(3) 0.101(9) 0.000(2) 0.000(2) 0.018(4)
N26 0.024(3) 0.015(2) 0.092(7) 0.0002(17) 0.000(3) 0.0118(16)
Br1 0.0344(13) 0.0252(8) 0.0578(15) 0.0109(6) 0.0218(12) 0.0172(6)

loop_
_atom_type_symbol
_atom_type_description
_atom_type_scat_dispersion_real
_atom_type_scat_dispersion_imag
_atom_type_scat_source
C C 0.0033 0.0016 'International Tables Vol C Tables 4.2.6.8 and 6.1.1.4'
H H 0.0000 0.0000 'International Tables Vol C Tables 4.2.6.8 and 6.1.1.4'
N N 0.0061 0.0033 'International Tables Vol C Tables 4.2.6.8 and 6.1.1.4'
O O 0.0106 0.0060 'International Tables Vol C Tables 4.2.6.8 and 6.1.1.4'
Co Co 0.3494 0.9721 'International Tables Vol C Tables 4.2.6.8 and 6.1.1.4'
Br Br -0.2901 2.4595 'International Tables Vol C Tables 4.2.6.8 and 6.1.1.4'

loop_
_geom_angle_atom_site_label_1
_geom_angle_atom_site_label_2
_geom_angle_atom_site_label_3
_geom_angle
_geom_angle_site_symmetry_1
_geom_angle_site_symmetry_3
O2 Co1 O11 86.85(16) . .
O2 Co1 O11 86.85(16) . 7_665
O11 Co1 O11 94.0(2) . 7_665
O2 Co1 N21 174.0(3) . .
O11 Co1 N21 89.06(15) . .
O11 Co1 N21 89.06(15) 7_665 .
O2 Co1 N19 90.14(17) . 10_565
O11 Co1 N19 175.48(18) . 10_565
O11 Co1 N19 89.18(14) 7_665 10_565
N21 Co1 N19 94.19(16) . 10_565
O2 Co1 N19 90.14(17) . 4_565
O11 Co1 N19 89.18(14) . 4_565
O11 Co1 N19 175.48(18) 7_665 4_565
N21 Co1 N19 94.19(16) . 4_565
N19 Co1 N19 87.4(2) 10_565 4_565
Co1 O2 Co1 115.66(13) . 3_565
Co1 O2 Co1 115.66(13) . 2_665
Co1 O2 Co1 115.66(13) 3_565 2_665
C12 O11 Co1 133.5(4) . .
O11 C12 O11 126.5(6) 9_565 .
O11 C12 C13 116.7(3) 9_565 .
O11 C12 C13 116.7(3) . .
C14 C13 C14 113.4(13) 9_565 .
C14B C13 C14B 113(2) 9_565 .
C14 C13 C12 121.8(6) 9_565 .
C14 C13 C12 121.8(5) . .
C14B C13 C12 116.5(9) 9_565 .
C14B C13 C12 116.5(8) . .
C13 C14 C15 121.5(10) . .
C13 C14 H14 119.3 . .
C15 C14 H14 119.3 . .
C16 C15 C14 119.2(10) . .
C16 C15 H15 120.4 . .
C14 C15 H15 120.4 . .
C15 C16 C15 113.3(12) 9_565 .
C15B C16 C15B 110(2) . 9_565
C15 C16 N17 120.6(5) 9_565 .
C15 C16 N17 120.6(5) . .
C15B C16 N17 119.1(8) . .
C15B C16 N17 119.1(8) 9_565 .
C18 N17 C18 103.8(6) 9_565 .
C18 N17 C16 128.1(3) 9_565 .
C18 N17 C16 128.1(3) . .
N19 C18 N17 111.3(5) . .
N19 C18 H18 124.3 . .
N17 C18 H18 124.3 . .
C18 N19 N19 106.8(3) . 9_565
C18 N19 Co1 134.7(4) . 4_564
N19 N19 Co1 118.41(11) 9_565 4_564
C15B C14B C13 115.1(17) . .
C15B C14B H14B 122.5 . .
C13 C14B H14B 122.5 . .
C16 C15B C14B 122.6(17) . .
C16 C15B H15B 118.7 . .
C14B C15B H15B 118.7 . .
C22 N21 C22 117.7(6) 7_665 .
C22 N21 Co1 121.0(3) 7_665 .
C22 N21 Co1 121.0(3) . .
N21 C22 C23 124.3(5) . .
N21 C22 H22 117.9 . .
C23 C22 H22 117.9 . .
C22 C23 C24 117.4(5) . .
C22 C23 H23 121.3 . .
C24 C23 H23 121.3 . .
C23 C24 C23 119.1(7) . 7_665
C23 C24 C25 120.5(3) . .
C23 C24 C25 120.5(3) 7_665 .
N26 C25 N26 125.4(7) 3_465 .
N26 C25 C24 117.3(4) 3_465 .
N26 C25 C24 117.3(4) . .
C25 N26 C25 114.5(7) . 2_675

loop_
_geom_bond_atom_site_label_1
_geom_bond_atom_site_label_2
_geom_bond_distance
_geom_bond_site_symmetry_2
Co1 O2 2.0326(16) .
Co1 O11 2.095(4) .
Co1 O11 2.095(4) 7_665
Co1 N21 2.130(5) .
Co1 N19 2.153(4) 10_565
Co1 N19 2.153(4) 4_565
O2 Co1 2.0327(16) 3_565
O2 Co1 2.0327(16) 2_665
O11 C12 1.252(5) .
C12 O11 1.252(5) 9_565
C12 C13 1.487(10) .
C13 C14 1.361(12) 9_565
C13 C14 1.361(13) .
C13 C14B 1.44(2) 9_565
C13 C14B 1.44(2) .
C14 C15 1.397(11) .
C14 H14 0.9500 .
C15 C16 1.357(12) .
C15 H15 0.9500 .
C16 C15 1.357(12) 9_565
C16 C15B 1.40(2) .
C16 C15B 1.40(2) 9_565
C16 N17 1.423(9) .
N17 C18 1.357(6) 9_565
N17 C18 1.357(6) .
C18 N19 1.288(7) .
C18 H18 0.9500 .
N19 N19 1.392(8) 9_565
N19 Co1 2.153(4) 4_564
C14B C15B 1.406(14) .
C14B H14B 0.9500 .
C15B H15B 0.9500 .
N21 C22 1.301(6) 7_665
N21 C22 1.301(6) .
C22 C23 1.372(7) .
C22 H22 0.9500 .
C23 C24 1.377(6) .
C23 H23 0.9500 .
C24 C23 1.377(6) 7_665
C24 C25 1.510(10) .
C25 N26 1.324(5) 3_465
C25 N26 1.324(5) .
N26 C25 1.324(5) 2_675

loop_
_geom_torsion_atom_site_label_1
_geom_torsion_atom_site_label_2
_geom_torsion_atom_site_label_3
_geom_torsion_atom_site_label_4
_geom_torsion
_geom_torsion_site_symmetry_1
_geom_torsion_site_symmetry_4
Co1 O11 C12 O11 0.6(11) . 9_565
Co1 O11 C12 C13 -176.8(5) . .
O11 C12 C13 C14 170.6(12) 9_565 9_565
O11 C12 C13 C14 -11.7(15) . 9_565
O11 C12 C13 C14 11.7(15) 9_565 .
O11 C12 C13 C14 -170.6(12) . .
O11 C12 C13 C14B -157.9(16) 9_565 9_565
O11 C12 C13 C14B 19.8(18) . 9_565
O11 C12 C13 C14B -19.8(18) 9_565 .
O11 C12 C13 C14B 157.9(16) . .
C14 C13 C14 C15 20(2) 9_565 .
C12 C13 C14 C15 -179.1(10) . .
C13 C14 C15 C16 6.0(18) . .
C14 C15 C16 C15 -32(2) . 9_565
C14 C15 C16 N17 173.9(10) . .
C15 C16 N17 C18 15.9(16) 9_565 9_565
C15 C16 N17 C18 168.0(13) . 9_565
C15B C16 N17 C18 -158.1(18) . 9_565
C15B C16 N17 C18 -18(2) 9_565 9_565
C15 C16 N17 C18 -168.0(13) 9_565 .
C15 C16 N17 C18 -15.9(16) . .
C15B C16 N17 C18 18(2) . .
C15B C16 N17 C18 158.1(18) 9_565 .
C18 N17 C18 N19 1.3(9) 9_565 .
C16 N17 C18 N19 -175.6(8) . .
N17 C18 N19 N19 -0.8(6) . 9_565
N17 C18 N19 Co1 -175.7(5) . 4_564
C14B C13 C14B C15B -38(3) 9_565 .
C12 C13 C14B C15B -177.3(15) . .
C15B C16 C15B C14B 33(4) 9_565 .
N17 C16 C15B C14B 175.9(17) . .
C13 C14B C15B C16 2(3) . .
C22 N21 C22 C23 -1.1(13) 7_665 .
Co1 N21 C22 C23 -175.3(5) . .
N21 C22 C23 C24 1.0(11) . .
C22 C23 C24 C23 -0.8(13) . 7_665
C22 C23 C24 C25 177.9(8) . .
C23 C24 C25 N26 1.9(13) . 3_465
C23 C24 C25 N26 -179.5(8) 7_665 3_465
C23 C24 C25 N26 179.5(8) . .
C23 C24 C25 N26 -1.9(13) 7_665 .
N26 C25 N26 C25 -4(2) 3_465 2_675
C24 C25 N26 C25 178.3(5) . 2_675
